data_2237324
loop_
_publ_author_name
'Penthala, Narsimha Reddy'
'Crooks, Peter A.'

_publ_section_title
;
 <i>rac</i>-<i>N</i>-Benzylisatincreatinine (unknown solvate)
;
_journal_coeditor_code HB7013
_journal_issue 2
_journal_name_full 'Acta Crystallographica Section E'
_journal_page_first o290
_journal_page_last o291
_journal_paper_doi 10.1107/S1600536813000378
_journal_volume 69
_journal_year 2013
_chemical_formula_iupac 'C19 H18 N4 O3'
_chemical_formula_moiety 'C19 H18 N4 O3'
_chemical_formula_sum 'C19 H18 N4 O3'
_chemical_formula_weight 350.37
_chemical_name_systematic
;
1-Benzyl-3-hydroxy-3-(2-imino-3-methyl-5-oxoimidazolidin-4-yl)-
2,3-dihydro-1<i>H</i>-indol-2-one
;
_space_group_IT_number 61
_symmetry_cell_setting orthorhombic
_symmetry_space_group_name_Hall '-P 2ac 2ab'
_symmetry_space_group_name_H-M 'P b c a'
_atom_sites_solution_hydrogens geom
_atom_sites_solution_primary direct
_atom_sites_solution_secondary difmap
_audit_creation_method SHELXL-97
_cell_angle_alpha 90.00
_cell_angle_beta 90.00
_cell_angle_gamma 90.00
_cell_formula_units_Z 8
_cell_length_a 13.4466(2)
_cell_length_b 10.6921(2)
_cell_length_c 27.2057(5)
_cell_measurement_reflns_used 9086
_cell_measurement_temperature 90.0(2)
_cell_measurement_theta_max 68.89
_cell_measurement_theta_min 4.62
_cell_volume 3911.43(12)
_computing_cell_refinement 'SAINT (Bruker, 2006)'
_computing_data_collection 'APEX2 (Bruker, 2006)'
_computing_data_reduction 'SAINT (Bruker, 2006)'
_computing_molecular_graphics 'XP (Sheldrick, 2008)'
_computing_publication_material 'SHELX97 (Sheldrick, 2008)'
_computing_structure_refinement 'SHELXL97 (Sheldrick, 2008)'
_computing_structure_solution 'SHELXS97 (Sheldrick, 2008)'
_diffrn_ambient_temperature 90.0(2)
_diffrn_detector_area_resol_mean 5.6
_diffrn_measured_fraction_theta_full 0.996
_diffrn_measured_fraction_theta_max 0.997
_diffrn_measurement_device_type 'Bruker X8 Proteum CCD'
_diffrn_measurement_method '\f and \w scans'
_diffrn_radiation_monochromator 'graded multilayer optics'
_diffrn_radiation_source 'fine-focus rotating anode'
_diffrn_radiation_type CuK\a
_diffrn_radiation_wavelength 1.54178
_diffrn_reflns_av_R_equivalents 0.0425
_diffrn_reflns_av_sigmaI/netI 0.0181
_diffrn_reflns_limit_h_max 16
_diffrn_reflns_limit_h_min -16
_diffrn_reflns_limit_k_max 12
_diffrn_reflns_limit_k_min -12
_diffrn_reflns_limit_l_max 31
_diffrn_reflns_limit_l_min -32
_diffrn_reflns_number 55165
_diffrn_reflns_theta_full 68.69
_diffrn_reflns_theta_max 68.69
_diffrn_reflns_theta_min 4.62
_diffrn_standards_number 0
_exptl_absorpt_coefficient_mu 0.680
_exptl_absorpt_correction_T_max 0.973
_exptl_absorpt_correction_T_min 0.911
_exptl_absorpt_correction_type multi-scan
_exptl_absorpt_process_details '(SADABS; Bruker, 2006)'
_exptl_crystal_colour 'pale yellow'
_exptl_crystal_density_diffrn 1.190
_exptl_crystal_density_method 'not measured'
_exptl_crystal_description plate
_exptl_crystal_F_000 1472
_exptl_crystal_size_max 0.12
_exptl_crystal_size_mid 0.10
_exptl_crystal_size_min 0.04
_platon_squeeze_details
;
The solvent used to grow the crystal was a mixture of ethanol and
methanol, but it supposedly also likely contained an unknown amount
of ethyl acetate.  The resulting electron density was largely
uninterpretable, so it was eventually decided to remove it with
SQUEEZE in Platon (Spek, 2009).
;
_refine_diff_density_max 0.283
_refine_diff_density_min -0.304
_refine_ls_extinction_coef 0.00043(9)
_refine_ls_extinction_expression Fc^*^=kFc[1+0.001xFc^2^\l^3^/sin(2\q)]^-1/4^
_refine_ls_extinction_method 'SHELXL97 (Sheldrick, 2008)'
_refine_ls_goodness_of_fit_ref 1.039
_refine_ls_hydrogen_treatment constr
_refine_ls_matrix_type full
_refine_ls_number_parameters 287
_refine_ls_number_reflns 3602
_refine_ls_number_restraints 222
_refine_ls_restrained_S_all 1.056
_refine_ls_R_factor_all 0.0400
_refine_ls_R_factor_gt 0.0378
_refine_ls_shift/su_max 0.001
_refine_ls_shift/su_mean 0.000
_refine_ls_structure_factor_coef Fsqd
_refine_ls_weighting_details 'calc w=1/[\s^2^(Fo^2^)+(0.0555P)^2^+1.5834P] where P=(Fo^2^+2Fc^2^)/3'
_refine_ls_weighting_scheme calc
_refine_ls_wR_factor_gt 0.1023
_refine_ls_wR_factor_ref 0.1039
_reflns_number_gt 3344
_reflns_number_total 3602
_reflns_threshold_expression I>2\s(I)
_cod_data_source_file hb7013.cif
_cod_data_source_block I
_cod_database_code 2237324
_cod_database_fobs_code 2237324

loop_
_symmetry_equiv_pos_as_xyz
'x, y, z'
'-x+1/2, -y, z+1/2'
'-x, y+1/2, -z+1/2'
'x+1/2, -y+1/2, -z'
'-x, -y, -z'
'x-1/2, y, -z-1/2'
'x, -y-1/2, z-1/2'
'-x-1/2, y-1/2, z'

loop_
_atom_site_type_symbol
_atom_site_label
_atom_site_fract_x
_atom_site_fract_y
_atom_site_fract_z
_atom_site_U_iso_or_equiv
_atom_site_adp_type
_atom_site_calc_flag
_atom_site_refinement_flags
_atom_site_occupancy
_atom_site_symmetry_multiplicity
_atom_site_disorder_assembly
_atom_site_disorder_group
O O1 0.34991(6) 0.33786(8) 0.64888(3) 0.0243(2) Uani d . 1 1 . .
C C1 0.41054(9) 0.42315(12) 0.65145(4) 0.0212(3) Uani d . 1 1 . .
N N2 0.40105(8) 0.53751(10) 0.63017(4) 0.0240(2) Uani d . 1 1 B .
C C3 0.48704(9) 0.61071(13) 0.63800(4) 0.0252(3) Uani d . 1 1 . .
C C4 0.50442(11) 0.73157(14) 0.62246(5) 0.0339(3) Uani d . 1 1 . .
H H4 0.4551 0.7781 0.6054 0.041 Uiso calc R 1 1 . .
C C5 0.59772(12) 0.78247(14) 0.63292(6) 0.0396(4) Uani d . 1 1 . .
H H5 0.6120 0.8657 0.6229 0.047 Uiso calc R 1 1 . .
C C6 0.66974(11) 0.71461(14) 0.65753(5) 0.0359(3) Uani d . 1 1 . .
H H6 0.7331 0.7508 0.6635 0.043 Uiso calc R 1 1 . .
C C7 0.64986(10) 0.59308(13) 0.67374(5) 0.0283(3) Uani d . 1 1 . .
H H7 0.6990 0.5464 0.6909 0.034 Uiso calc R 1 1 . .
C C8 0.55730(9) 0.54224(12) 0.66432(4) 0.0231(3) Uani d . 1 1 . .
O O9 0.56962(6) 0.31592(8) 0.66485(3) 0.0238(2) Uani d . 1 1 . .
H H9 0.5498 0.2516 0.6796 0.036 Uiso calc R 1 1 . .
C C9 0.51144(9) 0.41884(11) 0.67907(4) 0.0202(3) Uani d . 1 1 . .
C C10 0.49128(8) 0.41474(11) 0.73572(4) 0.0180(3) Uani d . 1 1 . .
H H10 0.4592 0.3339 0.7453 0.022 Uiso calc R 1 1 . .
O O11 0.34262(6) 0.54407(8) 0.74190(3) 0.0234(2) Uani d . 1 1 . .
C C11 0.42968(9) 0.52621(11) 0.75378(4) 0.0188(3) Uani d . 1 1 . .
N N12 0.48658(7) 0.60115(9) 0.78275(4) 0.0200(2) Uani d . 1 1 . .
N N13 0.65376(7) 0.59593(10) 0.80798(4) 0.0228(2) Uani d . 1 1 . .
H H13A 0.7113 0.5567 0.8086 0.027 Uiso calc R 1 1 . .
H H13B 0.6474 0.6691 0.8224 0.027 Uiso calc R 1 1 . .
C C13 0.57697(9) 0.54496(11) 0.78532(4) 0.0188(3) Uani d . 1 1 . .
N N14 0.58264(7) 0.43382(9) 0.76280(3) 0.0185(2) Uani d . 1 1 . .
C C14 0.66413(9) 0.34513(12) 0.76781(5) 0.0240(3) Uani d . 1 1 . .
H H14A 0.7141 0.3616 0.7424 0.036 Uiso calc R 1 1 . .
H H14B 0.6386 0.2598 0.7640 0.036 Uiso calc R 1 1 . .
H H14C 0.6945 0.3543 0.8004 0.036 Uiso calc R 1 1 . .
C C15 0.31240(10) 0.58041(13) 0.60432(5) 0.0262(3) Uani d . 1 1 . .
H H15A 0.2929 0.6630 0.6176 0.031 Uiso calc R 1 1 A 1
H H15B 0.2574 0.5214 0.6111 0.031 Uiso calc R 1 1 A 1
C C16 0.3251(2) 0.5920(3) 0.54852(14) 0.0295(5) Uani d PDU 0.847(7) 1 B 1
C C17 0.2898(2) 0.6974(3) 0.52528(8) 0.0565(8) Uani d PDU 0.847(7) 1 B 1
H H17 0.2631 0.7645 0.5440 0.068 Uiso calc PR 0.847(7) 1 B 1
C C18 0.2932(3) 0.7056(3) 0.47406(8) 0.0724(11) Uani d PDU 0.847(7) 1 B 1
H H18 0.2687 0.7783 0.4580 0.087 Uiso calc PR 0.847(7) 1 B 1
C C19 0.3315(2) 0.6099(3) 0.44696(10) 0.0573(8) Uani d PDU 0.847(7) 1 B 1
H H19 0.3337 0.6159 0.4121 0.069 Uiso calc PR 0.847(7) 1 B 1
C C20 0.3668(3) 0.5051(4) 0.46988(15) 0.0397(7) Uani d PDU 0.847(7) 1 B 1
H H20 0.3936 0.4384 0.4509 0.048 Uiso calc PR 0.847(7) 1 B 1
C C21 0.3636(3) 0.4957(4) 0.52102(15) 0.0313(7) Uani d PDU 0.847(7) 1 B 1
H H21 0.3881 0.4227 0.5368 0.038 Uiso calc PR 0.847(7) 1 B 1
C C16' 0.3153(14) 0.5782(19) 0.5524(9) 0.0295(5) Uani d PDU 0.153(7) 1 B 2
C C17' 0.2496(12) 0.6474(16) 0.5261(4) 0.054(2) Uani d PDU 0.153(7) 1 B 2
H H17' 0.2047 0.7002 0.5433 0.065 Uiso calc PR 0.153(7) 1 B 2
C C18' 0.2450(13) 0.6442(17) 0.4741(4) 0.060(2) Uani d PDU 0.153(7) 1 B 2
H H18' 0.1982 0.6935 0.4565 0.072 Uiso calc PR 0.153(7) 1 B 2
C C19' 0.3107(13) 0.5673(16) 0.4500(6) 0.054(2) Uani d PDU 0.153(7) 1 B 2
H H19' 0.3098 0.5632 0.4151 0.065 Uiso calc PR 0.153(7) 1 B 2
C C20' 0.3770(18) 0.497(2) 0.4756(9) 0.042(2) Uani d PDU 0.153(7) 1 B 2
H H20' 0.4220 0.4438 0.4587 0.050 Uiso calc PR 0.153(7) 1 B 2
C C21' 0.3787(17) 0.503(2) 0.5264(9) 0.033(2) Uani d PDU 0.153(7) 1 B 2
H H21' 0.4255 0.4533 0.5439 0.040 Uiso calc PR 0.153(7) 1 B 2

loop_
_atom_site_aniso_label
_atom_site_aniso_U_11
_atom_site_aniso_U_22
_atom_site_aniso_U_33
_atom_site_aniso_U_12
_atom_site_aniso_U_13
_atom_site_aniso_U_23
O1 0.0232(4) 0.0268(5) 0.0229(4) -0.0029(4) -0.0027(3) 0.0017(4)
C1 0.0227(6) 0.0254(6) 0.0154(5) -0.0006(5) 0.0014(4) 0.0013(5)
N2 0.0241(5) 0.0277(6) 0.0202(5) -0.0014(4) -0.0022(4) 0.0059(4)
C3 0.0273(6) 0.0290(7) 0.0193(6) -0.0040(5) 0.0020(5) 0.0038(5)
C4 0.0402(8) 0.0320(7) 0.0295(7) -0.0029(6) -0.0008(6) 0.0104(6)
C5 0.0493(9) 0.0330(8) 0.0364(8) -0.0140(7) 0.0008(7) 0.0116(6)
C6 0.0373(8) 0.0409(8) 0.0295(7) -0.0162(6) 0.0000(6) 0.0063(6)
C7 0.0280(7) 0.0359(7) 0.0210(6) -0.0067(6) 0.0015(5) 0.0040(5)
C8 0.0257(6) 0.0276(6) 0.0161(6) -0.0036(5) 0.0023(5) 0.0027(5)
O9 0.0236(4) 0.0257(5) 0.0221(4) 0.0010(3) 0.0040(3) -0.0004(3)
C9 0.0199(6) 0.0230(6) 0.0178(6) -0.0008(5) 0.0006(4) 0.0010(4)
C10 0.0172(6) 0.0189(6) 0.0178(6) -0.0008(4) -0.0004(4) 0.0016(4)
O11 0.0178(4) 0.0229(4) 0.0295(5) 0.0006(3) -0.0024(3) 0.0009(3)
C11 0.0181(6) 0.0203(6) 0.0179(5) -0.0011(4) 0.0011(4) 0.0040(4)
N12 0.0182(5) 0.0209(5) 0.0208(5) 0.0006(4) -0.0003(4) -0.0001(4)
N13 0.0191(5) 0.0234(5) 0.0258(5) 0.0024(4) -0.0041(4) -0.0046(4)
C13 0.0196(6) 0.0223(6) 0.0146(5) -0.0002(5) 0.0007(4) 0.0031(4)
N14 0.0181(5) 0.0187(5) 0.0186(5) 0.0014(4) -0.0015(4) 0.0001(4)
C14 0.0198(6) 0.0215(6) 0.0308(6) 0.0028(5) -0.0044(5) -0.0001(5)
C15 0.0248(6) 0.0340(7) 0.0199(6) 0.0057(5) 0.0006(5) 0.0044(5)
C16 0.0267(10) 0.0427(11) 0.0191(9) 0.0057(7) 0.0021(7) 0.0076(7)
C17 0.0808(19) 0.0593(16) 0.0294(9) 0.0366(14) 0.0088(11) 0.0144(10)
C18 0.106(2) 0.078(2) 0.0330(10) 0.0440(19) 0.0066(13) 0.0227(12)
C19 0.0693(17) 0.083(2) 0.0196(9) 0.0199(15) 0.0079(10) 0.0136(12)
C20 0.0358(13) 0.0602(14) 0.0230(14) 0.0012(11) 0.0021(10) -0.0050(11)
C21 0.0316(15) 0.0380(11) 0.0243(14) -0.0012(10) -0.0027(9) -0.0008(9)
C16' 0.0267(10) 0.0427(11) 0.0191(9) 0.0057(7) 0.0021(7) 0.0076(7)
C17' 0.068(4) 0.064(4) 0.030(3) 0.024(4) 0.005(4) 0.012(4)
C18' 0.081(5) 0.072(5) 0.026(3) 0.031(4) -0.002(4) 0.019(4)
C19' 0.069(4) 0.075(5) 0.019(4) 0.014(4) -0.001(4) 0.008(4)
C20' 0.044(4) 0.059(4) 0.023(4) 0.005(4) 0.000(4) 0.001(4)
C21' 0.029(4) 0.051(4) 0.020(4) -0.003(4) -0.001(4) 0.004(4)

loop_
_atom_type_symbol
_atom_type_description
_atom_type_scat_dispersion_real
_atom_type_scat_dispersion_imag
_atom_type_scat_source
C C 0.0181 0.0091 'International Tables Vol C Tables 4.2.6.8 and 6.1.1.4'
H H 0.0000 0.0000 'International Tables Vol C Tables 4.2.6.8 and 6.1.1.4'
N N 0.0311 0.0180 'International Tables Vol C Tables 4.2.6.8 and 6.1.1.4'
O O 0.0492 0.0322 'International Tables Vol C Tables 4.2.6.8 and 6.1.1.4'

loop_
_geom_angle_atom_site_label_1
_geom_angle_atom_site_label_2
_geom_angle_atom_site_label_3
_geom_angle
O1 C1 N2 125.66(11)
O1 C1 C9 125.97(11)
N2 C1 C9 108.37(10)
C1 N2 C3 110.95(10)
C1 N2 C15 124.43(11)
C3 N2 C15 124.59(11)
C4 C3 C8 122.34(12)
C4 C3 N2 127.69(12)
C8 C3 N2 109.96(11)
C3 C4 C5 117.03(13)
C3 C4 H4 121.5
C5 C4 H4 121.5
C6 C5 C4 121.55(13)
C6 C5 H5 119.2
C4 C5 H5 119.2
C5 C6 C7 120.43(13)
C5 C6 H6 119.8
C7 C6 H6 119.8
C8 C7 C6 118.64(13)
C8 C7 H7 120.7
C6 C7 H7 120.7
C7 C8 C3 119.95(12)
C7 C8 C9 131.44(12)
C3 C8 C9 108.58(11)
C9 O9 H9 109.5
O9 C9 C8 112.56(10)
O9 C9 C1 112.14(10)
C8 C9 C1 101.67(9)
O9 C9 C10 110.23(9)
C8 C9 C10 110.90(9)
C1 C9 C10 109.04(9)
N14 C10 C11 100.73(9)
N14 C10 C9 110.50(9)
C11 C10 C9 112.80(9)
N14 C10 H10 110.8
C11 C10 H10 110.8
C9 C10 H10 110.8
O11 C11 N12 126.63(11)
O11 C11 C10 123.45(11)
N12 C11 C10 109.88(10)
C13 N12 C11 105.83(10)
C13 N13 H13A 120.0
C13 N13 H13B 120.0
H13A N13 H13B 120.0
N13 C13 N14 122.37(11)
N13 C13 N12 122.79(11)
N14 C13 N12 114.84(10)
C13 N14 C10 108.04(9)
C13 N14 C14 125.31(10)
C10 N14 C14 126.52(10)
N14 C14 H14A 109.5
N14 C14 H14B 109.5
H14A C14 H14B 109.5
N14 C14 H14C 109.5
H14A C14 H14C 109.5
H14B C14 H14C 109.5
C16' C15 N2 117.0(8)
N2 C15 C16 114.35(15)
C16' C15 H15A 112.9
N2 C15 H15A 108.7
C16 C15 H15A 108.7
C16' C15 H15B 101.4
N2 C15 H15B 108.7
C16 C15 H15B 108.7
H15A C15 H15B 107.6
C21 C16 C17 119.6(3)
C21 C16 C15 121.4(3)
C17 C16 C15 118.9(3)
C16 C17 C18 119.8(3)
C16 C17 H17 120.1
C18 C17 H17 120.1
C19 C18 C17 120.4(2)
C19 C18 H18 119.8
C17 C18 H18 119.8
C18 C19 C20 120.0(3)
C18 C19 H19 120.0
C20 C19 H19 120.0
C19 C20 C21 120.2(3)
C19 C20 H20 119.9
C21 C20 H20 119.9
C16 C21 C20 120.0(3)
C16 C21 H21 120.0
C20 C21 H21 120.0
C17' C16' C21' 117.0(18)
C17' C16' C15 120.0(18)
C21' C16' C15 123.0(16)
C16' C17' C18' 122.8(14)
C16' C17' H17' 118.6
C18' C17' H17' 118.6
C19' C18' C17' 117.6(12)
C19' C18' H18' 121.2
C17' C18' H18' 121.2
C20' C19' C18' 120.5(16)
C20' C19' H19' 119.8
C18' C19' H19' 119.8
C19' C20' C21' 119.9(19)
C19' C20' H20' 120.0
C21' C20' H20' 120.0
C16' C21' C20' 122.2(19)
C16' C21' H21' 118.9
C20' C21' H21' 118.9

loop_
_geom_bond_atom_site_label_1
_geom_bond_atom_site_label_2
_geom_bond_distance
O1 C1 1.2253(15)
C1 N2 1.3588(16)
C1 C9 1.5516(16)
N2 C3 1.4124(17)
N2 C15 1.4582(16)
C3 C4 1.3796(19)
C3 C8 1.3933(18)
C4 C5 1.397(2)
C4 H4 0.9500
C5 C6 1.383(2)
C5 H5 0.9500
C6 C7 1.398(2)
C6 H6 0.9500
C7 C8 1.3821(18)
C7 H7 0.9500
C8 C9 1.5107(17)
O9 C9 1.4046(15)
O9 H9 0.8400
C9 C10 1.5654(16)
C10 N14 1.4468(14)
C10 C11 1.5322(16)
C10 H10 1.0000
O11 C11 1.2295(14)
C11 N12 1.3597(16)
N12 C13 1.3576(15)
N13 C13 1.3204(15)
N13 H13A 0.8800
N13 H13B 0.8800
C13 N14 1.3392(16)
N14 C14 1.4555(15)
C14 H14A 0.9800
C14 H14B 0.9800
C14 H14C 0.9800
C15 C16' 1.41(2)
C15 C16 1.533(4)
C15 H15A 0.9900
C15 H15B 0.9900
C16 C21 1.374(3)
C16 C17 1.377(3)
C17 C18 1.397(3)
C17 H17 0.9500
C18 C19 1.362(4)
C18 H18 0.9500
C19 C20 1.368(4)
C19 H19 0.9500
C20 C21 1.396(3)
C20 H20 0.9500
C21 H21 0.9500
C16' C17' 1.357(16)
C16' C21' 1.368(17)
C17' C18' 1.418(13)
C17' H17' 0.9500
C18' C19' 1.373(15)
C18' H18' 0.9500
C19' C20' 1.359(16)
C19' H19' 0.9500
C20' C21' 1.385(17)
C20' H20' 0.9500
C21' H21' 0.9500

loop_
_geom_hbond_atom_site_label_D
_geom_hbond_atom_site_label_H
_geom_hbond_atom_site_label_A
_geom_hbond_site_symmetry_A
_geom_hbond_distance_DH
_geom_hbond_distance_HA
_geom_hbond_distance_DA
_geom_hbond_angle_DHA
O9 H9 N12 3_646 0.84 1.97 2.8065(13) 175
N13 H13A O11 6_657 0.88 2.24 2.9321(13) 135
N13 H13B O1 3_656 0.88 1.97 2.8410(14) 173

loop_
_geom_torsion_atom_site_label_1
_geom_torsion_atom_site_label_2
_geom_torsion_atom_site_label_3
_geom_torsion_atom_site_label_4
_geom_torsion
O1 C1 N2 C3 -176.47(11)
C9 C1 N2 C3 3.04(13)
O1 C1 N2 C15 5.67(19)
C9 C1 N2 C15 -174.83(10)
C1 N2 C3 C4 -179.33(13)
C15 N2 C3 C4 -1.5(2)
C1 N2 C3 C8 1.47(14)
C15 N2 C3 C8 179.33(11)
C8 C3 C4 C5 1.9(2)
N2 C3 C4 C5 -177.19(13)
C3 C4 C5 C6 0.3(2)
C4 C5 C6 C7 -1.5(2)
C5 C6 C7 C8 0.5(2)
C6 C7 C8 C3 1.71(19)
C6 C7 C8 C9 -176.14(13)
C4 C3 C8 C7 -3.0(2)
N2 C3 C8 C7 176.26(11)
C4 C3 C8 C9 175.30(12)
N2 C3 C8 C9 -5.45(14)
C7 C8 C9 O9 -55.07(17)
C3 C8 C9 O9 126.90(11)
C7 C8 C9 C1 -175.25(13)
C3 C8 C9 C1 6.72(12)
C7 C8 C9 C10 68.94(17)
C3 C8 C9 C10 -109.09(11)
O1 C1 C9 O9 53.15(15)
N2 C1 C9 O9 -126.36(11)
O1 C1 C9 C8 173.61(11)
N2 C1 C9 C8 -5.89(12)
O1 C1 C9 C10 -69.22(15)
N2 C1 C9 C10 111.28(11)
O9 C9 C10 N14 67.00(12)
C8 C9 C10 N14 -58.33(12)
C1 C9 C10 N14 -169.48(10)
O9 C9 C10 C11 178.88(9)
C8 C9 C10 C11 53.55(13)
C1 C9 C10 C11 -57.60(12)
N14 C10 C11 O11 -176.13(11)
C9 C10 C11 O11 66.08(14)
N14 C10 C11 N12 5.78(12)
C9 C10 C11 N12 -112.01(11)
O11 C11 N12 C13 -179.47(11)
C10 C11 N12 C13 -1.45(12)
C11 N12 C13 N13 175.47(11)
C11 N12 C13 N14 -4.15(13)
N13 C13 N14 C10 -171.44(10)
N12 C13 N14 C10 8.18(13)
N13 C13 N14 C14 12.39(18)
N12 C13 N14 C14 -167.99(10)
C11 C10 N14 C13 -7.92(11)
C9 C10 N14 C13 111.54(10)
C11 C10 N14 C14 168.19(10)
C9 C10 N14 C14 -72.35(14)
C1 N2 C15 C16' -101.9(9)
C3 N2 C15 C16' 80.6(9)
C1 N2 C15 C16 -109.52(19)
C3 N2 C15 C16 72.9(2)
C16' C15 C16 C21 -62(8)
N2 C15 C16 C21 50.4(3)
C16' C15 C16 C17 113(8)
N2 C15 C16 C17 -134.8(2)
C21 C16 C17 C18 0.11(19)
C15 C16 C17 C18 -174.8(2)
C16 C17 C18 C19 -0.1(2)
C17 C18 C19 C20 0.0(4)
C18 C19 C20 C21 0.1(4)
C17 C16 C21 C20 0.0(3)
C15 C16 C21 C20 174.8(2)
C19 C20 C21 C16 -0.1(4)
N2 C15 C16' C17' -161.4(9)
C16 C15 C16' C17' -91(8)
N2 C15 C16' C21' 22.3(12)
C16 C15 C16' C21' 93(8)
C21' C16' C17' C18' -0.1(3)
C15 C16' C17' C18' -176.5(14)
C16' C17' C18' C19' -0.1(3)
C17' C18' C19' C20' 0.2(7)
C18' C19' C20' C21' -0.2(9)
C17' C16' C21' C20' 0.1(7)
C15 C16' C21' C20' 176.5(14)
C19' C20' C21' C16' 0.0(10)

loop_
_platon_squeeze_void_nr
_platon_squeeze_void_average_x
_platon_squeeze_void_average_y
_platon_squeeze_void_average_z
_platon_squeeze_void_volume
_platon_squeeze_void_count_electrons
1 0.000 0.000 0.000 191.2 34.7
2 0.500 0.000 0.500 191.4 34.6
3 0.500 0.500 0.000 191.2 34.6
4 0.000 0.500 0.500 191.3 34.6
